data_2103855
loop_
_publ_author_name
'S\/orensen, Henning Osholm'
'Larsen, Sine'

_publ_section_title
;
 Hydrogen bonding in enantiomeric <i>versus</i> racemic mono-carboxylic
 acids; a case study of 2-phenoxypropionic acid
;
_journal_issue 1
_journal_name_full 'Acta Crystallographica Section B'
_journal_page_first 132
_journal_page_last 140
_journal_paper_doi 10.1107/S0108768102022085
_journal_volume 59
_journal_year 2003
_chemical_formula_moiety 'C9 H10 O3'
_chemical_formula_sum 'C9 H10 O3'
_chemical_formula_weight 166.17
_chemical_melting_point 388
_chemical_name_systematic
;
 (+-)-phenoxypropionic acid
;
_space_group_IT_number 15
_symmetry_cell_setting monoclinic
_symmetry_space_group_name_Hall '-C 2yc'
_symmetry_space_group_name_H-M 'C 1 2/c 1'
_atom_sites_solution_hydrogens difmap
_atom_sites_solution_primary direct
_atom_sites_solution_secondary difmap
_audit_creation_method 'SHELXL-97 and manuel editing'
_cell_angle_alpha 90.00
_cell_angle_beta 97.816(10)
_cell_angle_gamma 90.00
_cell_formula_units_Z 8
_cell_length_a 28.781(3)
_cell_length_b 5.2554(8)
_cell_length_c 10.9534(15)
_cell_measurement_reflns_used 25
_cell_measurement_temperature 122.4(5)
_cell_measurement_theta_max 41.89
_cell_measurement_theta_min 39.24
_cell_volume 1641.4(4)
_computing_cell_refinement 'Enraf-Nonius Express (1994)'
_computing_data_collection 'Enraf-Nonius Express (1994)'
_computing_data_reduction 'DREAR (Blessing, 1987)'
_computing_molecular_graphics 'ORTEPII (Johnson, 1976)'
_computing_publication_material 'SHELXL97 (Sheldrick, 1997)'
_computing_structure_refinement 'SHELXL-97 (Sheldrick, 1997)'
_computing_structure_solution 'SHELXS-97 (Sheldrick, 1990)'
_diffrn_ambient_temperature 122.4(5)
_diffrn_measured_fraction_theta_full 1.000
_diffrn_measured_fraction_theta_max 1.000
_diffrn_measurement_device_type 'Enraf-Nonius CAD4'
_diffrn_measurement_method \w--2\q
_diffrn_radiation_monochromator graphite
_diffrn_radiation_source 'fine-focus sealed tube'
_diffrn_radiation_type CuK\a
_diffrn_radiation_wavelength 1.54180
_diffrn_reflns_av_R_equivalents 0.0384
_diffrn_reflns_av_sigmaI/netI 0.0296
_diffrn_reflns_limit_h_max 19
_diffrn_reflns_limit_h_min -36
_diffrn_reflns_limit_k_max 6
_diffrn_reflns_limit_k_min -6
_diffrn_reflns_limit_l_max 13
_diffrn_reflns_limit_l_min -13
_diffrn_reflns_number 6057
_diffrn_reflns_theta_full 74.84
_diffrn_reflns_theta_max 74.84
_diffrn_reflns_theta_min 3.10
_diffrn_standards_decay_% 5.8
_diffrn_standards_interval_time 166.7
_diffrn_standards_number 5
_exptl_absorpt_coefficient_mu 0.842
_exptl_absorpt_correction_T_max 0.925
_exptl_absorpt_correction_T_min 0.805
_exptl_absorpt_correction_type numerical
_exptl_absorpt_process_details '(DeTitta, 1985)'
_exptl_crystal_colour colourless
_exptl_crystal_density_diffrn 1.345
_exptl_crystal_density_meas ?
_exptl_crystal_density_method .
_exptl_crystal_description needle
_exptl_crystal_F_000 704
_exptl_crystal_size_max 0.41
_exptl_crystal_size_mid 0.17
_exptl_crystal_size_min 0.10
_refine_diff_density_max 0.330
_refine_diff_density_min -0.224
_refine_ls_extinction_coef 0.0066(4)
_refine_ls_extinction_expression Fc^*^=kFc[1+0.001xFc^2^\l^3^/sin(2\q)]^-1/4^
_refine_ls_extinction_method SHELXL
_refine_ls_goodness_of_fit_ref 1.027
_refine_ls_hydrogen_treatment refall
_refine_ls_matrix_type full
_refine_ls_number_parameters 150
_refine_ls_number_reflns 1697
_refine_ls_number_restraints 0
_refine_ls_restrained_S_all 1.027
_refine_ls_R_factor_all 0.0332
_refine_ls_R_factor_gt 0.0322
_refine_ls_shift/su_max 0.000
_refine_ls_shift/su_mean 0.000
_refine_ls_structure_factor_coef Fsqd
_refine_ls_weighting_details 'calc w=1/[\s^2^(Fo^2^)+(0.0417P)^2^+1.2118P] where P=(Fo^2^+2Fc^2^)/3'
_refine_ls_weighting_scheme calc
_refine_ls_wR_factor_gt 0.0860
_refine_ls_wR_factor_ref 0.0871
_reflns_number_gt 1624
_reflns_number_total 1697
_reflns_threshold_expression >2sigma(I)
_cod_data_source_file os0103.cif
_cod_data_source_block racemic
_cod_original_sg_symbol_H-M 'C 2/c'
_cod_database_code 2103855

loop_
_symmetry_equiv_pos_as_xyz
'x, y, z'
'-x, y, -z+1/2'
'x+1/2, y+1/2, z'
'-x+1/2, y+1/2, -z+1/2'
'-x, -y, -z'
'x, -y, z-1/2'
'-x+1/2, -y+1/2, -z'
'x+1/2, -y+1/2, z-1/2'

loop_
_atom_site_label
_atom_site_fract_x
_atom_site_fract_y
_atom_site_fract_z
_atom_site_U_iso_or_equiv
_atom_site_adp_type
_atom_site_calc_flag
_atom_site_occupancy
_atom_site_type_symbol
O7 0.38271(2) 0.03489(14) 0.22711(6) 0.0184(2) Uani d 1 O
O10 0.46515(3) -0.09063(15) 0.37632(7) 0.0251(2) Uani d 1 O
O11 0.46349(3) 0.28470(15) 0.47280(7) 0.0242(2) Uani d 1 O
H11 0.4884(7) 0.217(4) 0.5230(18) 0.056(5) Uiso d 1 H
C1 0.35303(3) -0.10642(19) 0.28824(9) 0.0165(2) Uani d 1 C
C2 0.32408(3) -0.2744(2) 0.21417(9) 0.0190(2) Uani d 1 C
H2 0.3263(5) -0.275(3) 0.1256(13) 0.022(3) Uiso d 1 H
C3 0.29335(4) -0.4308(2) 0.26610(10) 0.0217(3) Uani d 1 C
H3 0.2727(5) -0.546(3) 0.2152(14) 0.029(3) Uiso d 1 H
C4 0.29087(4) -0.4200(2) 0.39213(11) 0.0226(3) Uani d 1 C
H4 0.2690(5) -0.530(3) 0.4289(14) 0.030(4) Uiso d 1 H
C5 0.31924(4) -0.2504(2) 0.46473(10) 0.0224(3) Uani d 1 C
H5 0.3177(5) -0.239(3) 0.5545(13) 0.026(3) Uiso d 1 H
C6 0.35061(4) -0.0925(2) 0.41412(10) 0.0198(2) Uani d 1 C
H6 0.3712(5) 0.025(3) 0.4678(13) 0.025(3) Uiso d 1 H
C8 0.40966(3) 0.23077(19) 0.29273(9) 0.0171(2) Uani d 1 C
H8 0.3897(4) 0.339(2) 0.3366(11) 0.015(3) Uiso d 1 H
C9 0.44866(3) 0.12092(19) 0.38552(9) 0.0170(2) Uani d 1 C
C121 0.43146(4) 0.3838(2) 0.19718(10) 0.0219(3) Uani d 1 C
H121 0.4065(5) 0.452(3) 0.1356(14) 0.030(4) Uiso d 1 H
H122 0.4516(5) 0.272(3) 0.1537(14) 0.031(4) Uiso d 1 H
H123 0.4504(5) 0.527(3) 0.2375(14) 0.029(4) Uiso d 1 H

loop_
_atom_site_aniso_label
_atom_site_aniso_U_11
_atom_site_aniso_U_22
_atom_site_aniso_U_33
_atom_site_aniso_U_12
_atom_site_aniso_U_13
_atom_site_aniso_U_23
O7 0.0188(4) 0.0200(4) 0.0161(4) -0.0043(3) 0.0009(3) -0.0005(3)
O10 0.0261(4) 0.0190(4) 0.0272(4) 0.0050(3) -0.0067(3) -0.0053(3)
O11 0.0255(4) 0.0209(4) 0.0234(4) 0.0038(3) -0.0065(3) -0.0069(3)
C1 0.0147(4) 0.0153(5) 0.0193(5) 0.0018(4) 0.0013(4) 0.0023(4)
C2 0.0179(5) 0.0195(5) 0.0189(5) 0.0021(4) 0.0005(4) -0.0013(4)
C3 0.0182(5) 0.0185(5) 0.0273(6) -0.0005(4) -0.0003(4) -0.0025(4)
C4 0.0189(5) 0.0211(5) 0.0279(6) -0.0006(4) 0.0038(4) 0.0053(4)
C5 0.0223(5) 0.0255(6) 0.0195(5) 0.0008(4) 0.0030(4) 0.0035(4)
C6 0.0197(5) 0.0205(5) 0.0184(5) -0.0010(4) 0.0000(4) 0.0001(4)
C8 0.0169(5) 0.0158(5) 0.0184(5) -0.0010(4) 0.0008(4) -0.0008(4)
C9 0.0169(5) 0.0166(5) 0.0177(5) -0.0015(4) 0.0023(4) -0.0009(4)
C121 0.0229(5) 0.0208(5) 0.0217(5) -0.0026(4) 0.0024(4) 0.0023(4)

loop_
_atom_type_symbol
_atom_type_description
_atom_type_scat_dispersion_real
_atom_type_scat_dispersion_imag
_atom_type_scat_source
C C 0.0181 0.0091 'International Tables Vol C Tables 4.2.6.8 and 6.1.1.4'
H H 0.0000 0.0000 'International Tables Vol C Tables 4.2.6.8 and 6.1.1.4'
O O 0.0492 0.0322 'International Tables Vol C Tables 4.2.6.8 and 6.1.1.4'

loop_
_geom_angle_atom_site_label_1
_geom_angle_atom_site_label_2
_geom_angle_atom_site_label_3
_geom_angle
C1 O7 C8 118.51(8)
C9 O11 H11 109.3(12)
O7 C1 C6 124.96(9)
O7 C1 C2 114.86(9)
C6 C1 C2 120.18(9)
C3 C2 C1 120.05(10)
C3 C2 H2 122.5(8)
C1 C2 H2 117.5(8)
C2 C3 C4 120.30(10)
C2 C3 H3 120.7(9)
C4 C3 H3 119.0(9)
C5 C4 C3 119.32(10)
C5 C4 H4 120.3(9)
C3 C4 H4 120.4(9)
C4 C5 C6 121.17(10)
C4 C5 H5 120.3(8)
C6 C5 H5 118.5(8)
C1 C6 C5 118.98(10)
C1 C6 H6 121.0(8)
C5 C6 H6 120.0(8)
O7 C8 C9 111.39(8)
O7 C8 C121 106.39(8)
C9 C8 C121 108.93(8)
O7 C8 H8 110.7(7)
C9 C8 H8 108.8(7)
C121 C8 H8 110.7(7)
O10 C9 O11 124.50(9)
O10 C9 C8 123.45(9)
O11 C9 C8 111.99(9)
C8 C121 H121 109.6(8)
C8 C121 H122 109.9(9)
H121 C121 H122 107.8(12)
C8 C121 H123 110.3(8)
H121 C121 H123 109.3(12)
H122 C121 H123 109.8(12)

loop_
_geom_bond_atom_site_label_1
_geom_bond_atom_site_label_2
_geom_bond_distance
O7 C1 1.3729(12)
O7 C8 1.4236(12)
O10 C9 1.2183(13)
O11 C9 1.3138(13)
O11 H11 0.92(2)
C1 C6 1.3919(15)
C1 C2 1.3956(14)
C2 C3 1.3849(15)
C2 H2 0.981(14)
C3 C4 1.3931(16)
C3 H3 0.971(15)
C4 C5 1.3844(16)
C4 H4 0.981(16)
C5 C6 1.3954(15)
C5 H5 0.992(14)
C6 H6 0.991(15)
C8 C9 1.5217(14)
C8 C121 1.5212(14)
C8 H8 0.980(13)
C121 H121 0.984(15)
C121 H122 0.991(15)
C121 H123 0.998(15)

loop_
_geom_hbond_atom_site_label_D
_geom_hbond_atom_site_label_H
_geom_hbond_atom_site_label_A
_geom_hbond_site_symmetry_A
_geom_hbond_distance_DH
_geom_hbond_distance_HA
_geom_hbond_distance_DA
_geom_hbond_angle_DHA
O11 H11 O10 5_656 0.92(2) 1.74(2) 2.6584(11) 177.7(18)
C5 H5 O7 6_556 0.992(14) 2.695(14) 3.3840(14) 126.8(10)
C121 H123 O10 1_565 0.998(15) 2.519(15) 3.4500(14) 155.0(11)

loop_
_geom_torsion_atom_site_label_1
_geom_torsion_atom_site_label_2
_geom_torsion_atom_site_label_3
_geom_torsion_atom_site_label_4
_geom_torsion
C8 O7 C1 C6 -7.26(14)
C8 O7 C1 C2 173.07(8)
O7 C1 C2 C3 178.64(9)
C6 C1 C2 C3 -1.04(15)
C1 C2 C3 C4 0.54(16)
C2 C3 C4 C5 0.35(16)
C3 C4 C5 C6 -0.76(16)
O7 C1 C6 C5 -179.01(9)
C2 C1 C6 C5 0.64(15)
C4 C5 C6 C1 0.26(16)
C1 O7 C8 C9 71.94(11)
C1 O7 C8 C121 -169.49(8)
O7 C8 C9 O10 23.77(13)
C121 C8 C9 O10 -93.27(12)
O7 C8 C9 O11 -158.88(8)
C121 C8 C9 O11 84.08(10)

loop_
_cod_related_entry_id
_cod_related_entry_database
_cod_related_entry_code
1 ChemSpider 13069
